data_2109055
loop_
_publ_author_name
'Ragusa, Arianna C.'
'Peloquin, Andrew J.'
'Shahani, Marjan M.'
'Dowling, Keri N.'
'Golen, James A.'
'McMillen, Colin D.'
'Rabinovich, Daniel'
'Pennington, William T.'

_publ_section_title
;
 Heterocyclic 1,3-diazepine-based thiones and selones as versatile
 halogen-bond acceptors
;
_journal_coeditor_code RM5061
_journal_issue 5
_journal_name_full 'Acta Crystallographica Section B'
_journal_page_first
;
;
_journal_paper_doi 10.1107/S2052520622008150
_journal_volume 78
_journal_year 2022
_chemical_formula_moiety 'I3, C29 H41 N2 O Se'
_chemical_formula_sum 'C29 H41 I3 N2 O Se'
_chemical_formula_weight 893.30
_space_group_crystal_system triclinic
_space_group_IT_number 2
_space_group_name_Hall '-P 1'
_space_group_name_H-M_alt 'P -1'
_atom_sites_solution_hydrogens geom
_atom_sites_solution_primary dual
_atom_sites_solution_secondary difmap
_audit_creation_date 2021-11-11
_audit_creation_method
;
Olex2 1.5
(compiled 2021.10.07 svn.r9718050b for OlexSys, GUI svn.r6410)
;
_cell_angle_alpha 63.952(2)
_cell_angle_beta 74.061(2)
_cell_angle_gamma 81.113(2)
_cell_formula_units_Z 2
_cell_length_a 8.8091(5)
_cell_length_b 14.2584(8)
_cell_length_c 15.1228(9)
_cell_measurement_reflns_used 9322
_cell_measurement_temperature 100.00
_cell_measurement_theta_max 29.60
_cell_measurement_theta_min 2.41
_cell_volume 1639.67(17)
_computing_cell_refinement 'SAINT V8.38A (Bruker AXS Inc., 2017)'
_computing_data_collection 'APEX3 v2017.3-0 (Bruker AXS Inc., 2017)'
_computing_data_reduction 'SAINT V8.38A (Bruker AXS Inc., 2017)'
_computing_molecular_graphics 'Mercury (Macrae <i>et al.</i>, 2008)'
_computing_publication_material 'Olex2 1.5 (Dolomanov <i>et al.</i>, 2009)'
_computing_structure_refinement 'SHELXL 2018/3 (Sheldrick, 2015<i>b</i>)'
_computing_structure_solution 'SHELXT 2018/2 (Sheldrick, 2015<i>a</i>)'
_diffrn_ambient_temperature 100.00
_diffrn_measured_fraction_theta_full 0.998
_diffrn_measured_fraction_theta_max 0.998
_diffrn_measurement_device_type 'Bruker D8 Venture Photon 2'
_diffrn_measurement_method '\f and \w scans'
_diffrn_radiation_type MoK\a
_diffrn_radiation_wavelength 0.71073
_diffrn_reflns_av_R_equivalents 0.0412
_diffrn_reflns_av_unetI/netI 0.0214
_diffrn_reflns_Laue_measured_fraction_full 0.998
_diffrn_reflns_Laue_measured_fraction_max 0.998
_diffrn_reflns_limit_h_max 12
_diffrn_reflns_limit_h_min -12
_diffrn_reflns_limit_k_max 19
_diffrn_reflns_limit_k_min -19
_diffrn_reflns_limit_l_max 21
_diffrn_reflns_limit_l_min -21
_diffrn_reflns_number 75078
_diffrn_reflns_point_group_measured_fraction_full 0.998
_diffrn_reflns_point_group_measured_fraction_max 0.998
_diffrn_reflns_theta_full 25.242
_diffrn_reflns_theta_max 29.637
_diffrn_reflns_theta_min 2.406
_diffrn_source 'Incoatec I\mS'
_diffrn_source_current 1.0
_diffrn_source_power 0.05
_diffrn_source_voltage 50.0
_diffrn_standards_number 0
_exptl_absorpt_coefficient_mu 3.992
_exptl_absorpt_correction_T_max 0.7459
_exptl_absorpt_correction_T_min 0.6399
_exptl_absorpt_correction_type multi-scan
_exptl_absorpt_process_details 'SADABS v2016/2 (Bruker AXS Inc., 2017)'
_exptl_crystal_colour red
_exptl_crystal_colour_primary red
_exptl_crystal_density_diffrn 1.809
_exptl_crystal_density_meas ?
_exptl_crystal_density_method 'not measured'
_exptl_crystal_description block
_exptl_crystal_F_000 860
_exptl_crystal_size_max 0.174
_exptl_crystal_size_mid 0.112
_exptl_crystal_size_min 0.078
_exptl_transmission_factor_max 'not measured'
_exptl_transmission_factor_min 'not measured'
_refine_diff_density_max 1.180
_refine_diff_density_min -1.657
_refine_diff_density_rms 0.103
_refine_ls_extinction_method none
_refine_ls_goodness_of_fit_ref 1.142
_refine_ls_hydrogen_treatment constr
_refine_ls_matrix_type full
_refine_ls_number_parameters 333
_refine_ls_number_reflns 9229
_refine_ls_number_restraints 0
_refine_ls_restrained_S_all 1.142
_refine_ls_R_factor_all 0.0329
_refine_ls_R_factor_gt 0.0243
_refine_ls_shift/su_max 0.001
_refine_ls_shift/su_mean 0.000
_refine_ls_structure_factor_coef Fsqd
_refine_ls_weighting_details 'w=1/[\s^2^(Fo^2^)+(0.0083P)^2^+2.5037P] where P=(Fo^2^+2Fc^2^)/3'
_refine_ls_weighting_scheme calc
_refine_ls_wR_factor_gt 0.0466
_refine_ls_wR_factor_ref 0.0515
_reflns_Friedel_coverage 0.000
_reflns_number_gt 7989
_reflns_number_total 9229
_reflns_threshold_expression 'I > 2\s(I)'
_cod_data_source_file rm5061sup1.cif
_cod_data_source_block SDiazMesSeMIBK_I3
_cod_depositor_comments
;
The following automatic conversions were performed:

data item '_exptl_crystal_density_meas' value 'not measured' was
changed to '?' -- the value is perceived as not measured.

Automatic conversion script
Id: cif_fix_values 7556 2019-12-06 15:28:31Z antanas 
;
_cod_database_code 2109055
_shelx_shelxl_version_number 2018/3
_shelx_space_group_comment
;
The symmetry employed for this shelxl refinement is uniquely defined
by the following loop, which should always be used as a source of
symmetry information in preference to the above space-group names.
They are only intended as comments.
;
_shelx_estimated_absorpt_t_max 0.746
_shelx_estimated_absorpt_t_min 0.543
_olex2_refinement_description
;
1. Fixed Uiso
 At 1.2 times of:
  All C(H) groups, All C(H,H) groups
 At 1.5 times of:
  All C(H,H,H) groups
2.a Ternary CH refined with riding coordinates:
 C27(H27)
2.b Secondary CH2 refined with riding coordinates:
 C2(H2A,H2B), C3(H3A,H3B), C4(H4A,H4B), C5(H5A,H5B), C24(H24A,H24B), C26(H26A,
 H26B)
2.c Aromatic/amide H refined with riding coordinates:
 C8(H8), C10(H10), C17(H17), C19(H19)
2.d Idealised Me refined as rotating group:
 C12(H12A,H12B,H12C), C13(H13A,H13B,H13C), C14(H14A,H14B,H14C), C21(H21A,H21B,
 H21C), C22(H22A,H22B,H22C), C23(H23A,H23B,H23C), C28(H28A,H28B,H28C), C29(H29A,
 H29B,H29C)
;
_olex2_submission_special_instructions 'No special instructions were received'

loop_
_space_group_symop_operation_xyz
'x, y, z'
'-x, -y, -z'

loop_
_atom_site_label
_atom_site_type_symbol
_atom_site_fract_x
_atom_site_fract_y
_atom_site_fract_z
_atom_site_U_iso_or_equiv
_atom_site_adp_type
_atom_site_occupancy
_atom_site_site_symmetry_order
_atom_site_calc_flag
_atom_site_refinement_flags_posn
_atom_site_refinement_flags_adp
_atom_site_refinement_flags_occupancy
_atom_site_disorder_assembly
_atom_site_disorder_group
I1 I 0.56024(2) -0.00543(2) 0.26292(2) 0.03391(5) Uani 1 1 d . . . . .
I2 I 0.72482(2) 0.19059(2) 0.17544(2) 0.01934(4) Uani 1 1 d . . . . .
I3 I 0.89122(2) 0.38487(2) 0.08800(2) 0.02363(4) Uani 1 1 d . . . . .
Se1 Se 0.04429(2) 0.46632(2) 0.36803(2) 0.01641(5) Uani 1 1 d . . . . .
O1 O -0.2198(2) 0.59460(14) 0.33074(14) 0.0274(4) Uani 1 1 d . . . . .
N1 N 0.2595(2) 0.29977(14) 0.40427(14) 0.0139(3) Uani 1 1 d . . . . .
N2 N 0.3824(2) 0.45914(14) 0.29884(14) 0.0135(3) Uani 1 1 d . . . . .
C1 C 0.2541(2) 0.40347(16) 0.35019(16) 0.0134(4) Uani 1 1 d . . . . .
C2 C 0.5407(2) 0.40814(17) 0.27903(17) 0.0169(4) Uani 1 1 d . . . . .
H2A H 0.611534 0.460062 0.220870 0.020 Uiso 1 1 calc R U . . .
H2B H 0.530612 0.351443 0.260254 0.020 Uiso 1 1 calc R U . . .
C3 C 0.6152(3) 0.36290(18) 0.36972(18) 0.0181(4) Uani 1 1 d . . . . .
H3A H 0.644487 0.420606 0.380685 0.022 Uiso 1 1 calc R U . . .
H3B H 0.712884 0.321943 0.355665 0.022 Uiso 1 1 calc R U . . .
C4 C 0.5016(3) 0.29243(18) 0.46569(18) 0.0178(4) Uani 1 1 d . . . . .
H4A H 0.563658 0.241270 0.513273 0.021 Uiso 1 1 calc R U . . .
H4B H 0.434425 0.335673 0.498970 0.021 Uiso 1 1 calc R U . . .
C5 C 0.3967(3) 0.23407(17) 0.44382(18) 0.0166(4) Uani 1 1 d . . . . .
H5A H 0.461021 0.208212 0.393546 0.020 Uiso 1 1 calc R U . . .
H5B H 0.356023 0.172588 0.506783 0.020 Uiso 1 1 calc R U . . .
C6 C 0.3759(2) 0.57255(16) 0.25038(16) 0.0129(4) Uani 1 1 d . . . . .
C7 C 0.3547(2) 0.62997(17) 0.30804(16) 0.0143(4) Uani 1 1 d . . . . .
C8 C 0.3491(3) 0.73870(17) 0.25717(18) 0.0168(4) Uani 1 1 d . . . . .
H8 H 0.335672 0.779250 0.294784 0.020 Uiso 1 1 calc R U . . .
C9 C 0.3627(3) 0.78963(17) 0.15321(18) 0.0183(4) Uani 1 1 d . . . . .
C10 C 0.3889(3) 0.72988(18) 0.09825(17) 0.0181(4) Uani 1 1 d . . . . .
H10 H 0.401198 0.764083 0.026951 0.022 Uiso 1 1 calc R U . . .
C11 C 0.3978(3) 0.62098(17) 0.14482(16) 0.0159(4) Uani 1 1 d . . . . .
C12 C 0.3429(3) 0.57902(18) 0.42043(17) 0.0184(4) Uani 1 1 d . . . . .
H12A H 0.448886 0.557814 0.433104 0.028 Uiso 1 1 calc R U . . .
H12B H 0.278394 0.517385 0.451622 0.028 Uiso 1 1 calc R U . . .
H12C H 0.293679 0.628703 0.449676 0.028 Uiso 1 1 calc R U . . .
C13 C 0.3481(3) 0.90691(19) 0.1020(2) 0.0280(5) Uani 1 1 d . . . . .
H13A H 0.246885 0.931139 0.133795 0.042 Uiso 1 1 calc R U . . .
H13B H 0.353046 0.928993 0.030135 0.042 Uiso 1 1 calc R U . . .
H13C H 0.434792 0.936981 0.108788 0.042 Uiso 1 1 calc R U . . .
C14 C 0.4265(3) 0.55979(19) 0.08152(18) 0.0226(5) Uani 1 1 d . . . . .
H14A H 0.396947 0.603560 0.017142 0.034 Uiso 1 1 calc R U . . .
H14B H 0.362586 0.497658 0.117916 0.034 Uiso 1 1 calc R U . . .
H14C H 0.538605 0.538399 0.068364 0.034 Uiso 1 1 calc R U . . .
C15 C 0.1277(2) 0.23841(16) 0.42230(17) 0.0151(4) Uani 1 1 d . . . . .
C16 C 0.1151(3) 0.21633(17) 0.34324(17) 0.0162(4) Uani 1 1 d . . . . .
C17 C -0.0074(3) 0.15420(18) 0.36231(18) 0.0186(4) Uani 1 1 d . . . . .
H17 H -0.018867 0.138494 0.309645 0.022 Uiso 1 1 calc R U . . .
C18 C -0.1138(3) 0.11430(17) 0.45592(18) 0.0182(4) Uani 1 1 d . . . . .
C19 C -0.0950(3) 0.13699(17) 0.53315(18) 0.0182(4) Uani 1 1 d . . . . .
H19 H -0.166541 0.109587 0.597502 0.022 Uiso 1 1 calc R U . . .
C20 C 0.0256(3) 0.19860(17) 0.51859(17) 0.0162(4) Uani 1 1 d . . . . .
C21 C 0.2293(3) 0.2570(2) 0.24127(18) 0.0226(5) Uani 1 1 d . . . . .
H21A H 0.215237 0.333100 0.207742 0.034 Uiso 1 1 calc R U . . .
H21B H 0.209252 0.225586 0.199650 0.034 Uiso 1 1 calc R U . . .
H21C H 0.337744 0.238655 0.250064 0.034 Uiso 1 1 calc R U . . .
C22 C -0.2434(3) 0.04532(18) 0.4740(2) 0.0220(5) Uani 1 1 d . . . . .
H22A H -0.210789 -0.028130 0.508358 0.033 Uiso 1 1 calc R U . . .
H22B H -0.263391 0.057748 0.409059 0.033 Uiso 1 1 calc R U . . .
H22C H -0.340088 0.061644 0.516426 0.033 Uiso 1 1 calc R U . . .
C23 C 0.0446(3) 0.2211(2) 0.60342(18) 0.0228(5) Uani 1 1 d . . . . .
H23A H -0.047313 0.196810 0.660492 0.034 Uiso 1 1 calc R U . . .
H23B H 0.052815 0.296490 0.579708 0.034 Uiso 1 1 calc R U . . .
H23C H 0.140551 0.184659 0.625213 0.034 Uiso 1 1 calc R U . . .
C24 C 0.0241(3) 0.5622(2) 0.23151(19) 0.0282(6) Uani 1 1 d . . . . .
H24A H 0.103682 0.616617 0.199786 0.034 Uiso 1 1 calc R U . . .
H24B H 0.037624 0.524216 0.188418 0.034 Uiso 1 1 calc R U . . .
C25 C -0.1416(3) 0.61029(18) 0.24598(19) 0.0205(5) Uani 1 1 d . . . . .
C26 C -0.1997(3) 0.6772(2) 0.1516(2) 0.0254(5) Uani 1 1 d . . . . .
H26A H -0.307891 0.704526 0.171166 0.030 Uiso 1 1 calc R U . . .
H26B H -0.205961 0.632844 0.117531 0.030 Uiso 1 1 calc R U . . .
C27 C -0.0959(3) 0.76942(19) 0.07604(18) 0.0226(5) Uani 1 1 d . . . . .
H27 H 0.010448 0.741090 0.051836 0.027 Uiso 1 1 calc R U . . .
C28 C -0.1698(4) 0.8312(2) -0.0148(2) 0.0353(7) Uani 1 1 d . . . . .
H28A H -0.183514 0.784491 -0.043719 0.053 Uiso 1 1 calc R U . . .
H28B H -0.100331 0.887286 -0.066010 0.053 Uiso 1 1 calc R U . . .
H28C H -0.272847 0.861528 0.007179 0.053 Uiso 1 1 calc R U . . .
C29 C -0.0746(4) 0.8387(2) 0.1248(3) 0.0398(7) Uani 1 1 d . . . . .
H29A H -0.177981 0.866557 0.149714 0.060 Uiso 1 1 calc R U . . .
H29B H -0.007656 0.896625 0.074556 0.060 Uiso 1 1 calc R U . . .
H29C H -0.024420 0.797418 0.181449 0.060 Uiso 1 1 calc R U . . .

loop_
_atom_site_aniso_label
_atom_site_aniso_U_11
_atom_site_aniso_U_22
_atom_site_aniso_U_33
_atom_site_aniso_U_23
_atom_site_aniso_U_13
_atom_site_aniso_U_12
I1 0.03473(10) 0.03072(10) 0.03661(10) -0.01347(8) -0.00581(8) -0.00860(7)
I2 0.01775(7) 0.02374(8) 0.01652(7) -0.00852(6) -0.00455(5) 0.00061(5)
I3 0.01934(7) 0.02508(8) 0.02477(8) -0.01089(7) -0.00152(6) -0.00127(6)
Se1 0.01227(9) 0.01410(10) 0.01832(11) -0.00298(8) -0.00392(8) 0.00093(7)
O1 0.0189(8) 0.0255(9) 0.0243(9) -0.0013(7) -0.0009(7) 0.0011(7)
N1 0.0127(8) 0.0116(8) 0.0175(9) -0.0047(7) -0.0067(7) 0.0005(6)
N2 0.0129(8) 0.0132(8) 0.0141(8) -0.0050(7) -0.0045(7) 0.0005(6)
C1 0.0137(9) 0.0131(9) 0.0150(10) -0.0062(8) -0.0065(8) 0.0015(7)
C2 0.0132(9) 0.0156(10) 0.0204(11) -0.0080(9) -0.0020(8) 0.0015(8)
C3 0.0150(10) 0.0159(10) 0.0229(11) -0.0065(9) -0.0072(9) 0.0006(8)
C4 0.0176(10) 0.0163(10) 0.0215(11) -0.0066(9) -0.0102(9) -0.0001(8)
C5 0.0156(10) 0.0119(10) 0.0219(11) -0.0043(8) -0.0093(8) 0.0015(8)
C6 0.0112(9) 0.0113(9) 0.0151(10) -0.0043(8) -0.0033(7) -0.0010(7)
C7 0.0110(9) 0.0151(10) 0.0166(10) -0.0062(8) -0.0036(8) -0.0005(7)
C8 0.0149(10) 0.0146(10) 0.0221(11) -0.0085(9) -0.0051(8) 0.0002(8)
C9 0.0162(10) 0.0138(10) 0.0217(11) -0.0037(9) -0.0052(9) -0.0016(8)
C10 0.0168(10) 0.0184(11) 0.0149(10) -0.0022(9) -0.0048(8) -0.0023(8)
C11 0.0147(10) 0.0187(10) 0.0135(10) -0.0056(8) -0.0044(8) 0.0002(8)
C12 0.0223(11) 0.0191(11) 0.0152(10) -0.0075(9) -0.0056(8) -0.0011(9)
C13 0.0322(13) 0.0155(11) 0.0295(13) -0.0021(10) -0.0079(11) -0.0036(10)
C14 0.0303(12) 0.0224(12) 0.0168(11) -0.0088(9) -0.0083(10) 0.0013(10)
C15 0.0146(9) 0.0109(9) 0.0212(11) -0.0060(8) -0.0081(8) 0.0003(7)
C16 0.0150(10) 0.0148(10) 0.0184(10) -0.0056(8) -0.0064(8) 0.0009(8)
C17 0.0190(10) 0.0180(11) 0.0235(11) -0.0101(9) -0.0105(9) 0.0011(8)
C18 0.0163(10) 0.0124(10) 0.0259(12) -0.0049(9) -0.0110(9) 0.0012(8)
C19 0.0154(10) 0.0145(10) 0.0209(11) -0.0039(9) -0.0042(8) -0.0009(8)
C20 0.0171(10) 0.0129(10) 0.0194(11) -0.0061(8) -0.0079(8) 0.0021(8)
C21 0.0225(11) 0.0290(13) 0.0187(11) -0.0113(10) -0.0042(9) -0.0047(9)
C22 0.0176(10) 0.0176(11) 0.0311(13) -0.0072(10) -0.0098(10) -0.0030(8)
C23 0.0234(11) 0.0260(12) 0.0214(12) -0.0111(10) -0.0046(9) -0.0052(9)
C24 0.0201(11) 0.0400(15) 0.0175(11) -0.0073(11) -0.0069(9) 0.0078(10)
C25 0.0151(10) 0.0165(11) 0.0241(12) -0.0020(9) -0.0060(9) -0.0020(8)
C26 0.0184(11) 0.0269(13) 0.0269(13) -0.0049(10) -0.0116(10) 0.0019(9)
C27 0.0223(11) 0.0213(12) 0.0187(11) -0.0059(9) -0.0032(9) 0.0035(9)
C28 0.0377(15) 0.0317(15) 0.0253(13) -0.0049(12) -0.0098(12) 0.0128(12)
C29 0.0489(18) 0.0298(15) 0.0427(18) -0.0172(14) -0.0096(15) -0.0024(13)

loop_
_atom_type_symbol
_atom_type_description
_atom_type_scat_dispersion_real
_atom_type_scat_dispersion_imag
_atom_type_scat_source
C C 0.0033 0.0016 'International Tables Vol C Tables 4.2.6.8 and 6.1.1.4'
H H 0.0000 0.0000 'International Tables Vol C Tables 4.2.6.8 and 6.1.1.4'
I I -0.4742 1.8119 'International Tables Vol C Tables 4.2.6.8 and 6.1.1.4'
N N 0.0061 0.0033 'International Tables Vol C Tables 4.2.6.8 and 6.1.1.4'
O O 0.0106 0.0060 'International Tables Vol C Tables 4.2.6.8 and 6.1.1.4'
Se Se -0.0929 2.2259 'International Tables Vol C Tables 4.2.6.8 and 6.1.1.4'

loop_
_geom_angle_atom_site_label_1
_geom_angle_atom_site_label_2
_geom_angle_atom_site_label_3
_geom_angle
_geom_angle_site_symmetry_1
_geom_angle_site_symmetry_3
_geom_angle_publ_flag
I3 I2 I1 179.522(8) . . ?
C1 Se1 C24 104.88(10) . . ?
C1 N1 C5 126.80(18) . . ?
C1 N1 C15 119.86(17) . . ?
C15 N1 C5 113.14(16) . . ?
C1 N2 C2 121.40(18) . . ?
C1 N2 C6 122.66(17) . . ?
C6 N2 C2 115.68(17) . . ?
N1 C1 Se1 113.47(15) . . ?
N2 C1 Se1 122.89(15) . . ?
N2 C1 N1 123.18(19) . . ?
N2 C2 H2A 109.0 . . ?
N2 C2 H2B 109.0 . . ?
N2 C2 C3 112.86(18) . . ?
H2A C2 H2B 107.8 . . ?
C3 C2 H2A 109.0 . . ?
C3 C2 H2B 109.0 . . ?
C2 C3 H3A 109.4 . . ?
C2 C3 H3B 109.4 . . ?
C2 C3 C4 111.36(18) . . ?
H3A C3 H3B 108.0 . . ?
C4 C3 H3A 109.4 . . ?
C4 C3 H3B 109.4 . . ?
C3 C4 H4A 109.1 . . ?
C3 C4 H4B 109.1 . . ?
H4A C4 H4B 107.8 . . ?
C5 C4 C3 112.51(19) . . ?
C5 C4 H4A 109.1 . . ?
C5 C4 H4B 109.1 . . ?
N1 C5 C4 113.31(17) . . ?
N1 C5 H5A 108.9 . . ?
N1 C5 H5B 108.9 . . ?
C4 C5 H5A 108.9 . . ?
C4 C5 H5B 108.9 . . ?
H5A C5 H5B 107.7 . . ?
C7 C6 N2 120.19(19) . . ?
C7 C6 C11 122.0(2) . . ?
C11 C6 N2 117.75(19) . . ?
C6 C7 C12 122.61(19) . . ?
C8 C7 C6 117.5(2) . . ?
C8 C7 C12 119.9(2) . . ?
C7 C8 H8 118.9 . . ?
C9 C8 C7 122.1(2) . . ?
C9 C8 H8 118.9 . . ?
C8 C9 C13 120.5(2) . . ?
C10 C9 C8 118.5(2) . . ?
C10 C9 C13 121.0(2) . . ?
C9 C10 H10 119.1 . . ?
C9 C10 C11 121.8(2) . . ?
C11 C10 H10 119.1 . . ?
C6 C11 C14 122.5(2) . . ?
C10 C11 C6 117.9(2) . . ?
C10 C11 C14 119.6(2) . . ?
C7 C12 H12A 109.5 . . ?
C7 C12 H12B 109.5 . . ?
C7 C12 H12C 109.5 . . ?
H12A C12 H12B 109.5 . . ?
H12A C12 H12C 109.5 . . ?
H12B C12 H12C 109.5 . . ?
C9 C13 H13A 109.5 . . ?
C9 C13 H13B 109.5 . . ?
C9 C13 H13C 109.5 . . ?
H13A C13 H13B 109.5 . . ?
H13A C13 H13C 109.5 . . ?
H13B C13 H13C 109.5 . . ?
C11 C14 H14A 109.5 . . ?
C11 C14 H14B 109.5 . . ?
C11 C14 H14C 109.5 . . ?
H14A C14 H14B 109.5 . . ?
H14A C14 H14C 109.5 . . ?
H14B C14 H14C 109.5 . . ?
C16 C15 N1 117.64(19) . . ?
C16 C15 C20 122.8(2) . . ?
C20 C15 N1 119.43(19) . . ?
C15 C16 C21 122.0(2) . . ?
C17 C16 C15 117.3(2) . . ?
C17 C16 C21 120.7(2) . . ?
C16 C17 H17 118.9 . . ?
C16 C17 C18 122.2(2) . . ?
C18 C17 H17 118.9 . . ?
C17 C18 C19 118.5(2) . . ?
C17 C18 C22 120.5(2) . . ?
C19 C18 C22 121.0(2) . . ?
C18 C19 H19 119.0 . . ?
C20 C19 C18 121.9(2) . . ?
C20 C19 H19 119.0 . . ?
C15 C20 C23 121.7(2) . . ?
C19 C20 C15 117.3(2) . . ?
C19 C20 C23 121.0(2) . . ?
C16 C21 H21A 109.5 . . ?
C16 C21 H21B 109.5 . . ?
C16 C21 H21C 109.5 . . ?
H21A C21 H21B 109.5 . . ?
H21A C21 H21C 109.5 . . ?
H21B C21 H21C 109.5 . . ?
C18 C22 H22A 109.5 . . ?
C18 C22 H22B 109.5 . . ?
C18 C22 H22C 109.5 . . ?
H22A C22 H22B 109.5 . . ?
H22A C22 H22C 109.5 . . ?
H22B C22 H22C 109.5 . . ?
C20 C23 H23A 109.5 . . ?
C20 C23 H23B 109.5 . . ?
C20 C23 H23C 109.5 . . ?
H23A C23 H23B 109.5 . . ?
H23A C23 H23C 109.5 . . ?
H23B C23 H23C 109.5 . . ?
Se1 C24 H24A 110.8 . . ?
Se1 C24 H24B 110.8 . . ?
H24A C24 H24B 108.9 . . ?
C25 C24 Se1 104.59(16) . . ?
C25 C24 H24A 110.8 . . ?
C25 C24 H24B 110.8 . . ?
O1 C25 C24 119.9(2) . . ?
O1 C25 C26 123.4(2) . . ?
C26 C25 C24 116.6(2) . . ?
C25 C26 H26A 108.7 . . ?
C25 C26 H26B 108.7 . . ?
C25 C26 C27 114.3(2) . . ?
H26A C26 H26B 107.6 . . ?
C27 C26 H26A 108.7 . . ?
C27 C26 H26B 108.7 . . ?
C26 C27 H27 108.3 . . ?
C28 C27 C26 108.7(2) . . ?
C28 C27 H27 108.3 . . ?
C29 C27 C26 111.7(2) . . ?
C29 C27 H27 108.3 . . ?
C29 C27 C28 111.4(2) . . ?
C27 C28 H28A 109.5 . . ?
C27 C28 H28B 109.5 . . ?
C27 C28 H28C 109.5 . . ?
H28A C28 H28B 109.5 . . ?
H28A C28 H28C 109.5 . . ?
H28B C28 H28C 109.5 . . ?
C27 C29 H29A 109.5 . . ?
C27 C29 H29B 109.5 . . ?
C27 C29 H29C 109.5 . . ?
H29A C29 H29B 109.5 . . ?
H29A C29 H29C 109.5 . . ?
H29B C29 H29C 109.5 . . ?

loop_
_geom_bond_atom_site_label_1
_geom_bond_atom_site_label_2
_geom_bond_distance
_geom_bond_site_symmetry_2
_geom_bond_publ_flag
I1 I2 2.9351(3) . ?
I2 I3 2.9230(3) . ?
Se1 C1 1.928(2) . ?
Se1 C24 1.952(2) . ?
O1 C25 1.216(3) . ?
N1 C1 1.340(3) . ?
N1 C5 1.500(3) . ?
N1 C15 1.456(3) . ?
N2 C1 1.328(3) . ?
N2 C2 1.487(3) . ?
N2 C6 1.452(3) . ?
C2 H2A 0.9900 . ?
C2 H2B 0.9900 . ?
C2 C3 1.521(3) . ?
C3 H3A 0.9900 . ?
C3 H3B 0.9900 . ?
C3 C4 1.533(3) . ?
C4 H4A 0.9900 . ?
C4 H4B 0.9900 . ?
C4 C5 1.518(3) . ?
C5 H5A 0.9900 . ?
C5 H5B 0.9900 . ?
C6 C7 1.399(3) . ?
C6 C11 1.402(3) . ?
C7 C8 1.395(3) . ?
C7 C12 1.506(3) . ?
C8 H8 0.9500 . ?
C8 C9 1.391(3) . ?
C9 C10 1.388(3) . ?
C9 C13 1.505(3) . ?
C10 H10 0.9500 . ?
C10 C11 1.395(3) . ?
C11 C14 1.508(3) . ?
C12 H12A 0.9800 . ?
C12 H12B 0.9800 . ?
C12 H12C 0.9800 . ?
C13 H13A 0.9800 . ?
C13 H13B 0.9800 . ?
C13 H13C 0.9800 . ?
C14 H14A 0.9800 . ?
C14 H14B 0.9800 . ?
C14 H14C 0.9800 . ?
C15 C16 1.398(3) . ?
C15 C20 1.401(3) . ?
C16 C17 1.390(3) . ?
C16 C21 1.506(3) . ?
C17 H17 0.9500 . ?
C17 C18 1.391(3) . ?
C18 C19 1.397(3) . ?
C18 C22 1.512(3) . ?
C19 H19 0.9500 . ?
C19 C20 1.392(3) . ?
C20 C23 1.508(3) . ?
C21 H21A 0.9800 . ?
C21 H21B 0.9800 . ?
C21 H21C 0.9800 . ?
C22 H22A 0.9800 . ?
C22 H22B 0.9800 . ?
C22 H22C 0.9800 . ?
C23 H23A 0.9800 . ?
C23 H23B 0.9800 . ?
C23 H23C 0.9800 . ?
C24 H24A 0.9900 . ?
C24 H24B 0.9900 . ?
C24 C25 1.515(3) . ?
C25 C26 1.504(3) . ?
C26 H26A 0.9900 . ?
C26 H26B 0.9900 . ?
C26 C27 1.533(4) . ?
C27 H27 1.0000 . ?
C27 C28 1.529(4) . ?
C27 C29 1.526(4) . ?
C28 H28A 0.9800 . ?
C28 H28B 0.9800 . ?
C28 H28C 0.9800 . ?
C29 H29A 0.9800 . ?
C29 H29B 0.9800 . ?
C29 H29C 0.9800 . ?

loop_
_geom_hbond_atom_site_label_D
_geom_hbond_atom_site_label_H
_geom_hbond_atom_site_label_A
_geom_hbond_distance_DH
_geom_hbond_distance_HA
_geom_hbond_distance_DA
_geom_hbond_angle_DHA
_geom_hbond_site_symmetry_A
_geom_hbond_publ_flag
C2 H2A I3 0.99 3.10 3.690(2) 119.5 . yes
C2 H2B I2 0.99 3.16 4.003(2) 143.7 . yes
C3 H3A O1 0.99 2.63 3.560(3) 156.2 1_655 yes

loop_
_geom_torsion_atom_site_label_1
_geom_torsion_atom_site_label_2
_geom_torsion_atom_site_label_3
_geom_torsion_atom_site_label_4
_geom_torsion
_geom_torsion_site_symmetry_1
_geom_torsion_site_symmetry_2
_geom_torsion_site_symmetry_3
_geom_torsion_site_symmetry_4
_geom_torsion_publ_flag
Se1 C24 C25 O1 8.9(3) . . . . ?
Se1 C24 C25 C26 -171.74(18) . . . . ?
O1 C25 C26 C27 121.8(3) . . . . ?
N1 C15 C16 C17 177.50(19) . . . . ?
N1 C15 C16 C21 -2.1(3) . . . . ?
N1 C15 C20 C19 -177.53(19) . . . . ?
N1 C15 C20 C23 2.5(3) . . . . ?
N2 C2 C3 C4 51.5(2) . . . . ?
N2 C6 C7 C8 -179.91(18) . . . . ?
N2 C6 C7 C12 2.0(3) . . . . ?
N2 C6 C11 C10 178.95(18) . . . . ?
N2 C6 C11 C14 0.3(3) . . . . ?
C1 N1 C5 C4 29.1(3) . . . . ?
C1 N1 C15 C16 77.8(3) . . . . ?
C1 N1 C15 C20 -106.3(2) . . . . ?
C1 N2 C2 C3 -79.4(2) . . . . ?
C1 N2 C6 C7 77.7(3) . . . . ?
C1 N2 C6 C11 -104.7(2) . . . . ?
C2 N2 C1 Se1 -174.64(15) . . . . ?
C2 N2 C1 N1 13.6(3) . . . . ?
C2 N2 C6 C7 -108.1(2) . . . . ?
C2 N2 C6 C11 69.4(2) . . . . ?
C2 C3 C4 C5 33.7(3) . . . . ?
C3 C4 C5 N1 -79.3(2) . . . . ?
C5 N1 C1 Se1 -152.00(17) . . . . ?
C5 N1 C1 N2 20.5(3) . . . . ?
C5 N1 C15 C16 -97.4(2) . . . . ?
C5 N1 C15 C20 78.6(2) . . . . ?
C6 N2 C1 Se1 -0.8(3) . . . . ?
C6 N2 C1 N1 -172.55(19) . . . . ?
C6 N2 C2 C3 106.4(2) . . . . ?
C6 C7 C8 C9 0.5(3) . . . . ?
C7 C6 C11 C10 -3.6(3) . . . . ?
C7 C6 C11 C14 177.8(2) . . . . ?
C7 C8 C9 C10 -2.6(3) . . . . ?
C7 C8 C9 C13 176.9(2) . . . . ?
C8 C9 C10 C11 1.7(3) . . . . ?
C9 C10 C11 C6 1.3(3) . . . . ?
C9 C10 C11 C14 -180.0(2) . . . . ?
C11 C6 C7 C8 2.7(3) . . . . ?
C11 C6 C7 C12 -175.4(2) . . . . ?
C12 C7 C8 C9 178.7(2) . . . . ?
C13 C9 C10 C11 -177.9(2) . . . . ?
C15 N1 C1 Se1 33.5(2) . . . . ?
C15 N1 C1 N2 -154.0(2) . . . . ?
C15 N1 C5 C4 -156.09(19) . . . . ?
C15 C16 C17 C18 -0.4(3) . . . . ?
C16 C15 C20 C19 -1.8(3) . . . . ?
C16 C15 C20 C23 178.2(2) . . . . ?
C16 C17 C18 C19 -0.6(3) . . . . ?
C16 C17 C18 C22 -178.8(2) . . . . ?
C17 C18 C19 C20 0.5(3) . . . . ?
C18 C19 C20 C15 0.6(3) . . . . ?
C18 C19 C20 C23 -179.4(2) . . . . ?
C20 C15 C16 C17 1.7(3) . . . . ?
C20 C15 C16 C21 -177.9(2) . . . . ?
C21 C16 C17 C18 179.2(2) . . . . ?
C22 C18 C19 C20 178.7(2) . . . . ?
C24 C25 C26 C27 -57.6(3) . . . . ?
C25 C26 C27 C28 -179.1(2) . . . . ?
C25 C26 C27 C29 -55.8(3) . . . . ?

_cod_database_fobs_code 2109055
